data_7113601
loop_
_publ_author_name
'Collin, Jacqueline'
'Daran, Jean-Claude'
'Schulz, Emmanuelle'
'Trifonov, Alexander'

_publ_section_title
;
 Lanthanide complexes derived from (R)-1,1'-binaphthyl-2,2'-bis(neopentylamine)
 -- {Li(THF)4}{Ln[(R)-C20H12N2(C10H22)]2} (Ln = Sm, Yb) -- novel catalysts
 for enantioselective intramolecular hydroamination
;
_journal_coden_ASTM CHCOFS
_journal_issue 24
_journal_name_full
;
 Chemical Communications (Cambridge, United Kingdom)
;
_journal_page_first 3048
_journal_page_last 3049
_journal_paper_doi 10.1039/b310954b
_journal_year 2003
_chemical_absolute_configuration rmad
_chemical_compound_source 'synthesis as described'
_chemical_formula_moiety 'C60 H68 N4 Sm, C16 H32 Li O4 '
_chemical_formula_sum 'C76 H100 Li N4 O4 Sm'
_chemical_formula_weight 1290.89
_space_group_IT_number 19
_symmetry_cell_setting orthorhombic
_symmetry_Int_Tables_number 19
_symmetry_space_group_name_Hall 'P 2ac 2ab'
_symmetry_space_group_name_H-M 'P 21 21 21'
_atom_sites_solution_hydrogens geom
_atom_sites_solution_primary direct
_atom_sites_solution_secondary difmap
_audit_creation_method SHELXL-97
_cell_angle_alpha 90.00
_cell_angle_beta 90.00
_cell_angle_gamma 90.00
_cell_formula_units_Z 4
_cell_length_a 11.1019(7)
_cell_length_b 25.0568(14)
_cell_length_c 25.2362(14)
_cell_measurement_reflns_used 5748
_cell_measurement_temperature 180(2)
_cell_measurement_theta_max 26.37
_cell_measurement_theta_min 2.92
_cell_volume 7020.2(7)
_computing_cell_refinement
;
CrysAlis RED, Oxford Diffraction Ltd.,
Version 1.170.32 (release 06.06.2003 CrysAlis170 VC++)
;
_computing_data_collection
;
CrysAlis CCD, Oxford Diffraction Ltd.,
Version 1.170.32 (release 06.06.2003 CrysAlis170 VC++)
;
_computing_data_reduction
;
CrysAlis RED, Oxford Diffraction Ltd.,
Version 1.170.32 (release 06.06.2003 CrysAlis170 VC++)
;
_computing_molecular_graphics 'Ortep-3 for Windows (Farrugia, 1997)'
_computing_publication_material 'WinGX publication routines (Farrugia, 1999)'
_computing_structure_refinement 'SHELXL-97 (Sheldrick, 1997)'
_computing_structure_solution 'SIR97 (Altomare et al., 1997)'
_diffrn_ambient_temperature 180(2)
_diffrn_measured_fraction_theta_full 0.997
_diffrn_measured_fraction_theta_max 0.997
_diffrn_measurement_device_type 'Oxford-Diffraction XCALIBUR'
_diffrn_measurement_method \w-\f
_diffrn_radiation_monochromator graphite
_diffrn_radiation_source 'fine-focus sealed tube'
_diffrn_radiation_type MoK\a
_diffrn_radiation_wavelength 0.71073
_diffrn_reflns_av_R_equivalents 0.0685
_diffrn_reflns_av_sigmaI/netI 0.0609
_diffrn_reflns_limit_h_max 13
_diffrn_reflns_limit_h_min -13
_diffrn_reflns_limit_k_max 29
_diffrn_reflns_limit_k_min -31
_diffrn_reflns_limit_l_max 31
_diffrn_reflns_limit_l_min -31
_diffrn_reflns_number 53629
_diffrn_reflns_theta_full 26.37
_diffrn_reflns_theta_max 26.37
_diffrn_reflns_theta_min 2.92
_diffrn_standards_decay_% 0
_diffrn_standards_interval_count 0
_diffrn_standards_interval_time 0
_diffrn_standards_number 0
_exptl_absorpt_coefficient_mu 0.886
_exptl_absorpt_correction_T_max 0.701
_exptl_absorpt_correction_T_min 0.626
_exptl_absorpt_correction_type refdelf
_exptl_absorpt_process_details
;
Sheldrick, G.M. (anon) SHELX97 Release 97-2 (1998)
I/sigma threshold for reflections     =   5.000
Delta(U)/lambda**2                    =   0.000
Highest even order spherical harmonic =       6
Highest odd  order spherical harmonic =       3
;
_exptl_crystal_colour orange
_exptl_crystal_density_diffrn 1.221
_exptl_crystal_density_method 'not measured'
_exptl_crystal_description block
_exptl_crystal_F_000 2724
_exptl_crystal_size_max 0.48
_exptl_crystal_size_mid 0.43
_exptl_crystal_size_min 0.39
_refine_diff_density_max 1.022
_refine_diff_density_min -0.756
_refine_diff_density_rms 0.075
_refine_ls_abs_structure_details 'Flack H D (1983), Acta Cryst. A39, 876-881'
_refine_ls_abs_structure_Flack 0.001(9)
_refine_ls_extinction_method none
_refine_ls_goodness_of_fit_ref 1.068
_refine_ls_hydrogen_treatment constr
_refine_ls_matrix_type full
_refine_ls_number_parameters 825
_refine_ls_number_reflns 14301
_refine_ls_number_restraints 982
_refine_ls_restrained_S_all 1.039
_refine_ls_R_factor_all 0.0512
_refine_ls_R_factor_gt 0.0447
_refine_ls_shift/su_max 0.008
_refine_ls_shift/su_mean 0.000
_refine_ls_structure_factor_coef Fsqd
_refine_ls_weighting_details 'calc w=1/[\s^2^(Fo^2^)+(0.0335P)^2^+4.3921P] where P=(Fo^2^+2Fc^2^)/3'
_refine_ls_weighting_scheme calc
_refine_ls_wR_factor_gt 0.0879
_refine_ls_wR_factor_ref 0.0900
_reflns_number_gt 12760
_reflns_number_total 14301
_reflns_threshold_expression >2\s(I)
_cod_duplicate_entry 7103915
_cod_data_source_file b310954b.txt
_cod_data_source_block 2
_cod_database_code 7113601

loop_
_symmetry_equiv_pos_as_xyz
'x, y, z'
'-x+1/2, -y, z+1/2'
'x+1/2, -y+1/2, -z'
'-x, y+1/2, -z+1/2'

loop_
_atom_site_label
_atom_site_type_symbol
_atom_site_fract_x
_atom_site_fract_y
_atom_site_fract_z
_atom_site_U_iso_or_equiv
_atom_site_adp_type
_atom_site_occupancy
_atom_site_symmetry_multiplicity
_atom_site_calc_flag
_atom_site_refinement_flags
_atom_site_disorder_assembly
_atom_site_disorder_group
Sm Sm 0.911440(18) 0.491244(7) 0.981691(8) 0.02406(6) Uani 1 1 d U . .
N1 N 0.9953(3) 0.40468(13) 0.97213(14) 0.0277(8) Uani 1 1 d U . .
N2 N 0.8279(3) 0.51492(15) 1.06500(12) 0.0271(7) Uani 1 1 d U . .
N3 N 1.0795(3) 0.54465(12) 0.97238(12) 0.0272(7) Uani 1 1 d U . .
N4 N 0.7478(3) 0.50825(15) 0.92591(12) 0.0257(7) Uani 1 1 d U . .
C11 C 1.0673(4) 0.37995(17) 0.93080(17) 0.0306(10) Uani 1 1 d U . .
H11A H 1.1059 0.3476 0.9455 0.037 Uiso 1 1 calc R . .
H11B H 1.1322 0.4050 0.9205 0.037 Uiso 1 1 calc R . .
C12 C 0.9971(4) 0.36445(18) 0.88140(18) 0.0347(10) Uani 1 1 d U . .
C13 C 0.8923(5) 0.3284(2) 0.8949(2) 0.0501(13) Uani 1 1 d U . .
H13A H 0.8358 0.3475 0.9179 0.075 Uiso 1 1 calc R . .
H13B H 0.9220 0.2965 0.9132 0.075 Uiso 1 1 calc R . .
H13C H 0.8510 0.3177 0.8622 0.075 Uiso 1 1 calc R . .
C14 C 1.0828(6) 0.3343(2) 0.8448(2) 0.0563(14) Uani 1 1 d U . .
H14A H 1.0404 0.3244 0.8122 0.084 Uiso 1 1 calc R . .
H14B H 1.1115 0.3020 0.8627 0.084 Uiso 1 1 calc R . .
H14C H 1.1516 0.3572 0.8360 0.084 Uiso 1 1 calc R . .
C15 C 0.9524(5) 0.4145(2) 0.85273(19) 0.0406(12) Uani 1 1 d U . .
H15A H 0.8925 0.4328 0.8748 0.061 Uiso 1 1 calc R . .
H15B H 0.9156 0.4044 0.8189 0.061 Uiso 1 1 calc R . .
H15C H 1.0205 0.4386 0.8462 0.061 Uiso 1 1 calc R . .
C21 C 0.7706(4) 0.56754(18) 1.07152(18) 0.0331(10) Uani 1 1 d U . .
H21A H 0.6850 0.5643 1.0611 0.040 Uiso 1 1 calc R . .
H21B H 0.8092 0.5927 1.0465 0.040 Uiso 1 1 calc R . .
C22 C 0.7759(5) 0.59194(19) 1.12698(19) 0.0384(11) Uani 1 1 d U . .
C23 C 0.7037(5) 0.5586(2) 1.1668(2) 0.0545(14) Uani 1 1 d U . .
H23A H 0.6196 0.5564 1.1552 0.082 Uiso 1 1 calc R . .
H23B H 0.7074 0.5755 1.2018 0.082 Uiso 1 1 calc R . .
H23C H 0.7380 0.5226 1.1689 0.082 Uiso 1 1 calc R . .
C24 C 0.9036(6) 0.5954(3) 1.1467(2) 0.0631(16) Uani 1 1 d U . .
H24A H 0.9390 0.5596 1.1479 0.095 Uiso 1 1 calc R . .
H24B H 0.9042 0.6109 1.1824 0.095 Uiso 1 1 calc R . .
H24C H 0.9508 0.6181 1.1228 0.095 Uiso 1 1 calc R . .
C25 C 0.7177(6) 0.6470(2) 1.1234(3) 0.0645(17) Uani 1 1 d U . .
H25A H 0.7556 0.6674 1.0947 0.097 Uiso 1 1 calc R . .
H25B H 0.7286 0.6659 1.1570 0.097 Uiso 1 1 calc R . .
H25C H 0.6315 0.6430 1.1160 0.097 Uiso 1 1 calc R . .
C31 C 1.1891(4) 0.53421(18) 1.00214(17) 0.0340(10) Uani 1 1 d U . .
H31A H 1.2430 0.5121 0.9799 0.041 Uiso 1 1 calc R . .
H31B H 1.1678 0.5129 1.0338 0.041 Uiso 1 1 calc R . .
C32 C 1.2591(4) 0.58341(18) 1.0203(2) 0.0387(10) Uani 1 1 d U . .
C33 C 1.1797(5) 0.6197(2) 1.0527(2) 0.0489(14) Uani 1 1 d U . .
H33A H 1.2265 0.6507 1.0644 0.073 Uiso 1 1 calc R . .
H33B H 1.1496 0.6003 1.0837 0.073 Uiso 1 1 calc R . .
H33C H 1.1116 0.6317 1.0311 0.073 Uiso 1 1 calc R . .
C34 C 1.3045(5) 0.6154(2) 0.9721(2) 0.0512(14) Uani 1 1 d U . .
H34A H 1.2355 0.6278 0.9512 0.077 Uiso 1 1 calc R . .
H34B H 1.3557 0.5926 0.9500 0.077 Uiso 1 1 calc R . .
H34C H 1.3511 0.6463 0.9843 0.077 Uiso 1 1 calc R . .
C35 C 1.3667(4) 0.5655(3) 1.0529(2) 0.0537(15) Uani 1 1 d U . .
H35A H 1.4204 0.5439 1.0308 0.080 Uiso 1 1 calc R . .
H35B H 1.3388 0.5443 1.0831 0.080 Uiso 1 1 calc R . .
H35C H 1.4104 0.5969 1.0659 0.080 Uiso 1 1 calc R . .
C41 C 0.6346(3) 0.48031(17) 0.93479(15) 0.0274(9) Uani 1 1 d U . .
H41A H 0.5848 0.5020 0.9592 0.033 Uiso 1 1 calc R . .
H41B H 0.6524 0.4461 0.9528 0.033 Uiso 1 1 calc R . .
C42 C 0.5592(4) 0.46822(19) 0.88487(18) 0.0342(10) Uani 1 1 d U . .
C43 C 0.4515(4) 0.4341(2) 0.9032(2) 0.0448(13) Uani 1 1 d U . .
H43A H 0.4113 0.4517 0.9330 0.067 Uiso 1 1 calc R . .
H43B H 0.4804 0.3989 0.9144 0.067 Uiso 1 1 calc R . .
H43C H 0.3945 0.4299 0.8739 0.067 Uiso 1 1 calc R . .
C44 C 0.5136(4) 0.5191(2) 0.85928(18) 0.0389(11) Uani 1 1 d U . .
H44A H 0.4687 0.5103 0.8270 0.058 Uiso 1 1 calc R . .
H44B H 0.5821 0.5421 0.8502 0.058 Uiso 1 1 calc R . .
H44C H 0.4605 0.5380 0.8841 0.058 Uiso 1 1 calc R . .
C45 C 0.6331(4) 0.4365(2) 0.8444(2) 0.0473(13) Uani 1 1 d U . .
H45A H 0.5828 0.4283 0.8135 0.071 Uiso 1 1 calc R . .
H45B H 0.6612 0.4032 0.8606 0.071 Uiso 1 1 calc R . .
H45C H 0.7026 0.4578 0.8331 0.071 Uiso 1 1 calc R . .
C101 C 0.3720(6) 0.8087(3) 0.3120(3) 0.0760(19) Uani 1 1 d U . .
H10A H 0.3460 0.7879 0.3434 0.091 Uiso 1 1 calc R . .
H10B H 0.3353 0.8446 0.3138 0.091 Uiso 1 1 calc R . .
C102 C 0.5044(7) 0.8126(3) 0.3101(4) 0.102(3) Uani 1 1 d U . .
H10C H 0.5315 0.8480 0.3228 0.122 Uiso 1 1 calc R . .
H10D H 0.5417 0.7847 0.3326 0.122 Uiso 1 1 calc R . .
C103 C 0.5373(9) 0.8049(4) 0.2544(5) 0.128(3) Uani 1 1 d U . .
H10E H 0.5929 0.7742 0.2508 0.154 Uiso 1 1 calc R . .
H10F H 0.5781 0.8372 0.2406 0.154 Uiso 1 1 calc R . .
C104 C 0.4226(8) 0.7946(3) 0.2236(3) 0.093(2) Uani 1 1 d U . .
H10G H 0.3976 0.8267 0.2036 0.111 Uiso 1 1 calc R . .
H10H H 0.4331 0.7646 0.1985 0.111 Uiso 1 1 calc R . .
C111 C 1.0382(4) 0.40353(15) 1.02265(19) 0.0260(8) Uani 1 1 d U . .
C112 C 0.9611(4) 0.41620(17) 1.06516(17) 0.0240(9) Uani 1 1 d U . .
C113 C 1.0072(4) 0.41928(18) 1.11771(18) 0.0277(9) Uani 1 1 d U . .
C114 C 0.9370(4) 0.43227(19) 1.16227(17) 0.0346(11) Uani 1 1 d U . .
H114 H 0.8539 0.4398 1.1573 0.042 Uiso 1 1 calc R . .
C115 C 0.9828(5) 0.4346(2) 1.2121(2) 0.0410(12) Uani 1 1 d U . .
H115 H 0.9318 0.4441 1.2408 0.049 Uiso 1 1 calc R . .
C116 C 1.1040(5) 0.4231(2) 1.22167(19) 0.0448(12) Uani 1 1 d U . .
H116 H 1.1359 0.4248 1.2566 0.054 Uiso 1 1 calc R . .
C117 C 1.1757(4) 0.40945(19) 1.1800(2) 0.0405(11) Uani 1 1 d U . .
H117 H 1.2578 0.4009 1.1863 0.049 Uiso 1 1 calc R . .
C118 C 1.1309(4) 0.40764(18) 1.12761(18) 0.0312(10) Uani 1 1 d U . .
C119 C 1.2047(4) 0.39289(18) 1.0851(2) 0.0328(10) Uani 1 1 d U . .
H119 H 1.2866 0.3841 1.0919 0.039 Uiso 1 1 calc R . .
C120 C 1.1631(4) 0.39069(18) 1.03458(19) 0.0332(11) Uani 1 1 d U . .
H120 H 1.2161 0.3807 1.0067 0.040 Uiso 1 1 calc R . .
C201 C 0.3342(6) 0.6509(2) 0.2020(2) 0.0637(16) Uani 1 1 d U . .
H20A H 0.4080 0.6677 0.2164 0.076 Uiso 1 1 calc R . .
H20B H 0.3260 0.6613 0.1643 0.076 Uiso 1 1 calc R . .
C202 C 0.3414(7) 0.5916(3) 0.2070(3) 0.0741(18) Uani 1 1 d U . .
H20C H 0.3762 0.5752 0.1748 0.089 Uiso 1 1 calc R . .
H20D H 0.3896 0.5809 0.2382 0.089 Uiso 1 1 calc R . .
C203 C 0.2125(8) 0.5770(3) 0.2135(4) 0.094(2) Uani 1 1 d U . .
H20E H 0.2046 0.5428 0.2328 0.112 Uiso 1 1 calc R . .
H20F H 0.1725 0.5736 0.1786 0.112 Uiso 1 1 calc R . .
C204 C 0.1586(6) 0.6215(3) 0.2447(3) 0.079(2) Uani 1 1 d U . .
H20G H 0.0732 0.6270 0.2347 0.095 Uiso 1 1 calc R . .
H20H H 0.1628 0.6138 0.2831 0.095 Uiso 1 1 calc R . .
C211 C 0.7632(4) 0.46967(18) 1.06633(16) 0.0268(9) Uani 1 1 d U . .
C212 C 0.8261(4) 0.41930(18) 1.05806(17) 0.0262(9) Uani 1 1 d U . .
C213 C 0.7589(4) 0.37152(18) 1.04893(17) 0.0310(9) Uani 1 1 d U . .
C214 C 0.8153(5) 0.32132(19) 1.03748(18) 0.0394(11) Uani 1 1 d U . .
H214 H 0.9007 0.3190 1.0370 0.047 Uiso 1 1 calc R . .
C215 C 0.7488(5) 0.2771(2) 1.0274(2) 0.0508(13) Uani 1 1 d U . .
H215 H 0.7883 0.2443 1.0199 0.061 Uiso 1 1 calc R . .
C216 C 0.6223(5) 0.2791(2) 1.0279(2) 0.0548(15) Uani 1 1 d U . .
H216 H 0.5771 0.2479 1.0201 0.066 Uiso 1 1 calc R . .
C217 C 0.5646(5) 0.3250(2) 1.0394(2) 0.0479(13) Uani 1 1 d U . .
H217 H 0.4790 0.3256 1.0401 0.057 Uiso 1 1 calc R . .
C218 C 0.6295(4) 0.3726(2) 1.05043(18) 0.0366(11) Uani 1 1 d U . .
C219 C 0.5730(4) 0.4208(2) 1.06365(17) 0.0391(11) Uani 1 1 d U . .
H219 H 0.4879 0.4210 1.0675 0.047 Uiso 1 1 calc R . .
C220 C 0.6342(4) 0.4672(2) 1.07122(17) 0.0338(10) Uani 1 1 d U . .
H220 H 0.5908 0.4987 1.0799 0.041 Uiso 1 1 calc R . .
C311 C 1.0783(4) 0.54438(15) 0.91767(15) 0.0250(8) Uani 1 1 d U . .
C312 C 0.9690(4) 0.55755(16) 0.89234(16) 0.0220(8) Uani 1 1 d U . .
C313 C 0.9607(4) 0.55333(16) 0.83581(17) 0.0251(9) Uani 1 1 d U . .
C314 C 0.8533(4) 0.56427(19) 0.80846(17) 0.0321(10) Uani 1 1 d U . .
H314 H 0.7834 0.5739 0.8279 0.038 Uiso 1 1 calc R . .
C315 C 0.8471(5) 0.5612(2) 0.75365(18) 0.0418(12) Uani 1 1 d U . .
H315 H 0.7734 0.5688 0.7360 0.050 Uiso 1 1 calc R . .
C316 C 0.9492(5) 0.5471(2) 0.72430(18) 0.0412(12) Uani 1 1 d U . .
H316 H 0.9451 0.5455 0.6867 0.049 Uiso 1 1 calc R . .
C317 C 1.0539(5) 0.53570(18) 0.74949(18) 0.0386(11) Uani 1 1 d U . .
H317 H 1.1226 0.5258 0.7294 0.046 Uiso 1 1 calc R . .
C318 C 1.0621(4) 0.53838(16) 0.80520(17) 0.0294(9) Uani 1 1 d U . .
C319 C 1.1705(4) 0.52688(18) 0.83244(19) 0.0340(10) Uani 1 1 d U . .
H319 H 1.2400 0.5174 0.8126 0.041 Uiso 1 1 calc R . .
C320 C 1.1781(4) 0.52898(18) 0.88624(18) 0.0308(10) Uani 1 1 d U . .
H320 H 1.2518 0.5199 0.9030 0.037 Uiso 1 1 calc R . .
C401 C 0.0531(10) 0.7414(3) 0.1486(4) 0.127(4) Uani 1 1 d U A .
H40A H 0.0220 0.7073 0.1629 0.152 Uiso 1 1 calc R . .
H40B H 0.1093 0.7333 0.1193 0.152 Uiso 1 1 calc R . .
C402 C -0.0477(9) 0.7745(3) 0.1290(4) 0.111(3) Uani 1 1 d U . .
H40C H -0.0437 0.7782 0.0900 0.134 Uiso 1 1 calc R . .
H40D H -0.1260 0.7582 0.1386 0.134 Uiso 1 1 calc R . .
C403 C -0.0334(8) 0.8268(3) 0.1549(3) 0.089(2) Uani 1 1 d U . .
H40E H -0.0954 0.8320 0.1826 0.106 Uiso 1 1 calc R . .
H40F H -0.0397 0.8561 0.1287 0.106 Uiso 1 1 calc R . .
C404 C 0.0890(8) 0.8251(2) 0.1786(2) 0.0709(17) Uani 1 1 d U A .
H40G H 0.1492 0.8401 0.1538 0.085 Uiso 1 1 calc R . .
H40H H 0.0913 0.8460 0.2119 0.085 Uiso 1 1 calc R . .
C411 C 0.7561(4) 0.56223(17) 0.93143(15) 0.0231(8) Uani 1 1 d U . .
C412 C 0.8697(4) 0.58726(16) 0.92090(16) 0.0221(8) Uani 1 1 d U . .
C413 C 0.8873(4) 0.64236(16) 0.93052(17) 0.0287(9) Uani 1 1 d U . .
C414 C 0.9971(4) 0.66880(18) 0.9184(2) 0.0361(11) Uani 1 1 d U . .
H414 H 1.0616 0.6491 0.9032 0.043 Uiso 1 1 calc R . .
C415 C 1.0118(5) 0.7222(2) 0.9282(2) 0.0501(14) Uani 1 1 d U . .
H415 H 1.0864 0.7386 0.9195 0.060 Uiso 1 1 calc R . .
C416 C 0.9206(6) 0.75280(19) 0.9504(2) 0.0614(15) Uani 1 1 d U . .
H416 H 0.9324 0.7898 0.9568 0.074 Uiso 1 1 calc R . .
C417 C 0.8128(5) 0.7288(2) 0.9629(2) 0.0515(14) Uani 1 1 d U . .
H417 H 0.7504 0.7495 0.9785 0.062 Uiso 1 1 calc R . .
C418 C 0.7931(4) 0.67400(17) 0.95302(19) 0.0349(10) Uani 1 1 d U . .
C419 C 0.6804(4) 0.64903(19) 0.96169(18) 0.0364(11) Uani 1 1 d U . .
H419 H 0.6159 0.6696 0.9755 0.044 Uiso 1 1 calc R . .
C420 C 0.6615(4) 0.59665(18) 0.95090(17) 0.0289(9) Uani 1 1 d U . .
H420 H 0.5835 0.5821 0.9563 0.035 Uiso 1 1 calc R . .
O1 O 0.3368(4) 0.78166(17) 0.26352(18) 0.0674(11) Uani 1 1 d U . .
O2 O 0.2295(4) 0.66807(15) 0.23178(16) 0.0577(10) Uani 1 1 d U . .
O3 O 0.0774(4) 0.74338(16) 0.30702(16) 0.0694(11) Uani 1 1 d DU . .
C301 C 0.0675(11) 0.7093(5) 0.3548(4) 0.080(3) Uani 0.67 1 d PDU A 1
H30A H 0.0725 0.6713 0.3444 0.095 Uiso 0.67 1 calc PR A 1
H30B H 0.1351 0.7171 0.3791 0.095 Uiso 0.67 1 calc PR A 1
C302 C -0.0387(11) 0.7185(5) 0.3798(5) 0.087(4) Uani 0.67 1 d PDU A 1
H30C H -0.0254 0.7217 0.4184 0.105 Uiso 0.67 1 calc PR A 1
H30D H -0.0950 0.6886 0.3734 0.105 Uiso 0.67 1 calc PR A 1
C303 C -0.0895(17) 0.7683(5) 0.3589(7) 0.106(5) Uani 0.67 1 d PDU A 1
H30E H -0.0973 0.7955 0.3872 0.128 Uiso 0.67 1 calc PR A 1
H30F H -0.1695 0.7621 0.3427 0.128 Uiso 0.67 1 calc PR A 1
C304 C 0.0016(14) 0.7853(5) 0.3178(6) 0.119(5) Uani 0.67 1 d PDU A 1
H30G H -0.0404 0.7964 0.2850 0.142 Uiso 0.67 1 calc PR A 1
H30H H 0.0486 0.8160 0.3312 0.142 Uiso 0.67 1 calc PR A 1
C30A C 0.080(2) 0.7597(13) 0.3561(7) 0.102(6) Uani 0.33 1 d PDU A 2
H30I H 0.1084 0.7971 0.3578 0.122 Uiso 0.33 1 calc PR A 2
H30J H 0.1362 0.7373 0.3771 0.122 Uiso 0.33 1 calc PR A 2
C30B C -0.046(2) 0.7555(16) 0.3786(8) 0.096(7) Uani 0.33 1 d PDU A 2
H30K H -0.0533 0.7250 0.4033 0.116 Uiso 0.33 1 calc PR A 2
H30L H -0.0695 0.7887 0.3974 0.116 Uiso 0.33 1 calc PR A 2
C30C C -0.1216(18) 0.7473(13) 0.3312(9) 0.097(6) Uani 0.33 1 d PDU A 2
H30M H -0.1619 0.7121 0.3332 0.116 Uiso 0.33 1 calc PR A 2
H30N H -0.1845 0.7752 0.3293 0.116 Uiso 0.33 1 calc PR A 2
C30D C -0.0517(16) 0.7495(15) 0.2881(8) 0.110(6) Uani 0.33 1 d PDU A 2
H30O H -0.0624 0.7841 0.2697 0.132 Uiso 0.33 1 calc PR A 2
H30P H -0.0728 0.7204 0.2632 0.132 Uiso 0.33 1 calc PR A 2
O4 O 0.1137(5) 0.77004(15) 0.18888(16) 0.0678(12) Uani 1 1 d U . .
Li Li 0.1929(10) 0.7417(4) 0.2505(4) 0.0584(19) Uani 1 1 d U A .

loop_
_atom_site_aniso_label
_atom_site_aniso_U_11
_atom_site_aniso_U_22
_atom_site_aniso_U_33
_atom_site_aniso_U_23
_atom_site_aniso_U_13
_atom_site_aniso_U_12
Sm 0.02279(9) 0.02446(9) 0.02492(9) 0.00168(8) 0.00027(9) 0.00107(9)
N1 0.0328(19) 0.0229(17) 0.027(2) 0.0028(14) 0.0044(15) 0.0041(14)
N2 0.0269(17) 0.0315(18) 0.0230(16) -0.0039(15) -0.0033(13) 0.0063(15)
N3 0.0240(16) 0.0295(16) 0.0282(18) 0.0034(13) -0.0082(16) -0.0012(15)
N4 0.0222(15) 0.0293(17) 0.0257(16) 0.0021(15) -0.0023(12) -0.0036(15)
C11 0.025(2) 0.029(2) 0.037(2) -0.0007(17) 0.0068(18) 0.0017(18)
C12 0.046(3) 0.030(2) 0.028(2) -0.0020(18) 0.007(2) 0.001(2)
C13 0.064(4) 0.041(3) 0.045(3) -0.005(2) 0.007(3) -0.016(3)
C14 0.076(4) 0.052(3) 0.041(3) -0.008(2) 0.014(3) 0.015(3)
C15 0.049(3) 0.042(3) 0.030(3) -0.003(2) -0.002(2) 0.007(2)
C21 0.036(3) 0.034(3) 0.029(2) -0.0057(19) -0.002(2) 0.003(2)
C22 0.043(3) 0.037(3) 0.035(3) -0.009(2) 0.002(2) -0.003(2)
C23 0.063(4) 0.063(4) 0.038(3) -0.010(3) 0.014(3) -0.007(3)
C24 0.048(3) 0.086(4) 0.056(3) -0.038(3) 0.000(3) -0.012(3)
C25 0.077(4) 0.045(3) 0.072(4) -0.022(3) 0.021(3) 0.012(3)
C31 0.027(2) 0.040(2) 0.035(3) -0.0006(18) -0.0116(17) 0.0051(18)
C32 0.030(2) 0.052(3) 0.034(2) -0.010(2) -0.004(2) -0.0023(18)
C33 0.041(3) 0.059(3) 0.047(3) -0.021(3) 0.002(3) -0.007(2)
C34 0.045(3) 0.057(3) 0.052(3) -0.005(2) 0.005(3) -0.014(2)
C35 0.027(2) 0.084(4) 0.050(3) -0.008(3) -0.011(2) -0.002(2)
C41 0.0254(19) 0.035(3) 0.022(2) 0.0025(17) 0.0009(15) -0.0024(16)
C42 0.023(2) 0.044(3) 0.036(2) -0.0035(19) -0.0051(18) -0.0027(17)
C43 0.027(2) 0.053(3) 0.054(3) -0.005(2) -0.004(2) -0.007(2)
C44 0.030(2) 0.053(3) 0.034(2) 0.002(2) -0.0067(19) -0.001(2)
C45 0.038(3) 0.062(3) 0.042(3) -0.019(2) -0.004(2) -0.003(2)
C101 0.094(5) 0.060(4) 0.075(4) 0.020(3) -0.023(3) -0.022(3)
C102 0.086(5) 0.068(5) 0.151(7) 0.031(5) -0.027(5) -0.021(4)
C103 0.090(5) 0.110(7) 0.184(9) -0.025(7) 0.025(6) -0.027(5)
C104 0.101(5) 0.063(4) 0.114(5) 0.025(4) 0.026(5) -0.019(5)
C111 0.0265(18) 0.0210(19) 0.030(2) 0.0052(19) 0.0011(18) -0.0009(14)
C112 0.0178(18) 0.026(2) 0.028(2) 0.0059(16) 0.0004(16) 0.0049(16)
C113 0.025(2) 0.026(2) 0.032(2) 0.0036(18) -0.0013(18) 0.0006(18)
C114 0.026(3) 0.049(3) 0.029(2) 0.000(2) -0.0054(18) 0.002(2)
C115 0.042(3) 0.053(3) 0.028(2) -0.001(2) -0.002(2) 0.003(2)
C116 0.045(3) 0.058(3) 0.031(2) -0.003(2) -0.017(2) -0.001(3)
C117 0.031(2) 0.042(3) 0.049(3) -0.005(2) -0.019(2) -0.001(2)
C118 0.027(2) 0.029(2) 0.038(2) 0.0013(19) -0.0055(18) -0.0036(18)
C119 0.020(2) 0.034(3) 0.044(3) 0.004(2) -0.0019(19) -0.0019(18)
C120 0.026(2) 0.036(3) 0.038(3) 0.0064(19) 0.0058(19) 0.0085(19)
C201 0.084(4) 0.059(4) 0.047(4) -0.001(3) 0.003(3) 0.009(3)
C202 0.097(5) 0.066(4) 0.060(4) -0.006(3) -0.011(4) 0.014(4)
C203 0.108(5) 0.045(4) 0.128(7) -0.004(4) -0.034(5) 0.010(4)
C204 0.068(4) 0.071(4) 0.098(6) -0.005(4) -0.011(4) -0.017(3)
C211 0.026(2) 0.038(2) 0.0160(19) 0.0079(16) -0.0016(16) 0.0059(17)
C212 0.024(2) 0.034(2) 0.021(2) 0.0059(16) 0.0006(17) -0.0027(17)
C213 0.031(2) 0.039(2) 0.022(2) 0.0068(18) 0.0006(18) -0.0095(18)
C214 0.045(3) 0.036(3) 0.037(3) 0.010(2) 0.001(2) -0.009(2)
C215 0.069(3) 0.038(3) 0.046(3) 0.006(2) 0.000(3) -0.012(2)
C216 0.067(4) 0.047(3) 0.050(3) 0.005(2) -0.002(3) -0.032(2)
C217 0.038(3) 0.058(3) 0.047(3) 0.009(2) -0.004(2) -0.019(2)
C218 0.031(2) 0.052(3) 0.026(2) 0.012(2) -0.0023(19) -0.015(2)
C219 0.026(2) 0.062(3) 0.030(2) 0.008(2) 0.003(2) -0.001(2)
C220 0.024(2) 0.051(3) 0.027(2) 0.002(2) 0.0006(17) 0.0070(19)
C311 0.0211(18) 0.0245(19) 0.0293(19) 0.0010(14) 0.0014(17) -0.0005(18)
C312 0.0218(19) 0.021(2) 0.0235(19) 0.0008(15) 0.0022(15) 0.0002(16)
C313 0.026(2) 0.023(2) 0.026(2) 0.0005(17) 0.0013(17) -0.0030(16)
C314 0.028(2) 0.045(3) 0.024(2) 0.001(2) 0.0060(18) -0.006(2)
C315 0.039(3) 0.064(3) 0.023(2) 0.006(2) -0.006(2) -0.006(2)
C316 0.052(3) 0.051(3) 0.021(2) -0.001(2) 0.004(2) -0.011(2)
C317 0.050(3) 0.035(3) 0.030(2) -0.0032(19) 0.010(2) -0.003(2)
C318 0.034(3) 0.024(2) 0.030(2) 0.0008(17) 0.0072(17) -0.0026(17)
C319 0.025(2) 0.035(3) 0.042(3) -0.001(2) 0.0117(19) 0.0022(18)
C320 0.020(2) 0.033(2) 0.039(2) 0.0027(19) 0.0026(18) 0.0030(17)
C401 0.179(10) 0.060(4) 0.140(7) -0.017(5) -0.090(7) -0.006(5)
C402 0.135(8) 0.076(5) 0.122(7) 0.031(4) -0.061(6) -0.041(5)
C403 0.103(5) 0.068(4) 0.095(6) 0.020(4) -0.012(4) 0.000(4)
C404 0.110(5) 0.054(3) 0.050(3) 0.008(2) -0.009(4) -0.018(4)
C411 0.0197(18) 0.033(2) 0.0165(19) 0.0033(16) -0.0008(16) 0.0056(16)
C412 0.0250(19) 0.0219(19) 0.019(2) 0.0025(14) 0.0011(15) 0.0017(15)
C413 0.034(3) 0.0222(19) 0.030(2) 0.0022(16) -0.0037(18) 0.0043(16)
C414 0.036(3) 0.025(2) 0.047(3) 0.003(2) -0.006(2) -0.0027(19)
C415 0.046(3) 0.030(3) 0.074(4) -0.001(3) -0.004(3) -0.008(2)
C416 0.070(4) 0.022(2) 0.092(4) -0.010(2) -0.001(4) 0.000(3)
C417 0.056(3) 0.030(3) 0.068(4) -0.015(2) 0.002(3) 0.012(2)
C418 0.041(3) 0.026(2) 0.038(3) 0.0005(19) -0.005(2) 0.0084(18)
C419 0.034(2) 0.037(3) 0.038(3) -0.0042(19) 0.004(2) 0.0153(19)
C420 0.020(2) 0.037(2) 0.030(2) 0.0030(19) -0.0011(18) 0.0048(17)
O1 0.075(3) 0.060(3) 0.067(3) 0.012(2) -0.006(2) -0.015(2)
O2 0.071(3) 0.045(2) 0.057(2) -0.0017(17) -0.001(2) 0.0028(19)
O3 0.080(3) 0.062(2) 0.067(2) 0.0028(19) 0.026(2) 0.013(2)
C301 0.081(7) 0.095(7) 0.062(6) 0.026(5) 0.021(5) 0.025(6)
C302 0.110(8) 0.060(6) 0.092(8) 0.007(5) 0.051(6) 0.011(6)
C303 0.124(11) 0.072(8) 0.123(12) 0.019(7) 0.068(9) 0.034(7)
C304 0.158(11) 0.064(7) 0.134(10) 0.037(6) 0.082(8) 0.039(7)
C30A 0.101(10) 0.126(14) 0.079(9) -0.026(11) 0.015(8) 0.007(14)
C30B 0.119(13) 0.089(16) 0.082(10) -0.016(14) 0.039(9) 0.015(15)
C30C 0.082(8) 0.101(15) 0.107(13) -0.011(13) 0.036(8) 0.012(11)
C30D 0.087(8) 0.163(18) 0.080(10) 0.007(14) 0.017(7) 0.014(14)
O4 0.104(4) 0.042(2) 0.057(2) 0.0005(17) -0.016(2) -0.011(2)
Li 0.075(5) 0.051(5) 0.049(5) -0.001(4) 0.007(4) -0.005(4)

loop_
_atom_type_symbol
_atom_type_description
_atom_type_scat_dispersion_real
_atom_type_scat_dispersion_imag
_atom_type_scat_source
C C 0.0033 0.0016 'International Tables Vol C Tables 4.2.6.8 and 6.1.1.4'
H H 0.0000 0.0000 'International Tables Vol C Tables 4.2.6.8 and 6.1.1.4'
N N 0.0061 0.0033 'International Tables Vol C Tables 4.2.6.8 and 6.1.1.4'
O O 0.0106 0.0060 'International Tables Vol C Tables 4.2.6.8 and 6.1.1.4'
Sm Sm -0.1638 3.4418 'International Tables Vol C Tables 4.2.6.8 and 6.1.1.4'
Li Li -0.0003 0.0001 'International Tables Vol C Tables 4.2.6.8 and 6.1.1.4'

loop_
_geom_angle_atom_site_label_1
_geom_angle_atom_site_label_2
_geom_angle_atom_site_label_3
_geom_angle
N3 Sm N4 117.47(11)
N3 Sm N1 101.68(12)
N4 Sm N1 114.23(13)
N3 Sm N2 105.15(12)
N4 Sm N2 100.60(11)
N1 Sm N2 118.17(12)
N3 Sm C211 132.60(13)
N4 Sm C211 92.19(11)
N1 Sm C211 97.72(12)
N2 Sm C211 29.22(13)
N3 Sm C411 94.81(12)
N4 Sm C411 29.25(12)
N1 Sm C411 141.35(12)
N2 Sm C411 90.10(11)
C211 Sm C411 96.24(12)
N3 Sm C311 29.45(11)
N4 Sm C311 94.61(12)
N1 Sm C311 96.68(12)
N2 Sm C311 130.69(12)
C211 Sm C311 159.90(12)
C411 Sm C311 80.96(12)
N3 Sm C212 135.71(12)
N4 Sm C212 105.58(12)
N1 Sm C212 67.34(13)
N2 Sm C212 54.54(13)
C211 Sm C212 30.41(13)
C411 Sm C212 121.00(12)
C311 Sm C212 158.01(12)
N3 Sm C111 94.95(11)
N4 Sm C111 138.95(12)
N1 Sm C111 28.95(13)
N2 Sm C111 93.75(13)
C211 Sm C111 81.96(12)
C411 Sm C111 168.19(12)
C311 Sm C111 104.68(12)
C212 Sm C111 54.03(12)
N3 Sm C312 53.47(11)
N4 Sm C312 66.11(11)
N1 Sm C312 111.19(12)
N2 Sm C312 129.62(12)
C211 Sm C312 148.92(12)
C411 Sm C312 53.88(11)
C311 Sm C312 28.78(12)
C212 Sm C312 170.58(12)
C111 Sm C312 129.07(12)
N3 Sm C112 107.37(11)
N4 Sm C112 135.15(12)
N1 Sm C112 53.26(12)
N2 Sm C112 65.78(12)
C211 Sm C112 54.38(12)
C411 Sm C112 150.48(12)
C311 Sm C112 127.40(12)
C212 Sm C112 30.82(12)
C111 Sm C112 28.66(12)
C312 Sm C112 155.50(12)
N3 Sm C412 65.98(11)
N4 Sm C412 53.43(12)
N1 Sm C412 140.33(11)
N2 Sm C412 101.50(12)
C211 Sm C412 118.67(12)
C411 Sm C412 29.18(12)
C311 Sm C412 53.36(12)
C212 Sm C412 147.76(12)
C111 Sm C412 158.04(11)
C312 Sm C412 30.44(11)
C112 Sm C412 164.42(12)
C111 N1 C11 118.1(3)
C111 N1 Sm 93.5(2)
C11 N1 Sm 132.8(3)
C211 N2 C21 121.5(3)
C211 N2 Sm 91.2(2)
C21 N2 Sm 119.4(3)
C311 N3 C31 121.6(4)
C311 N3 Sm 95.3(2)
C31 N3 Sm 121.3(2)
C411 N4 C41 121.4(3)
C411 N4 Sm 93.8(2)
C41 N4 Sm 119.4(2)
N1 C11 C12 114.5(4)
N1 C11 H11A 108.6
C12 C11 H11A 108.6
N1 C11 H11B 108.6
C12 C11 H11B 108.6
H11A C11 H11B 107.6
C13 C12 C11 111.3(4)
C13 C12 C14 108.7(4)
C11 C12 C14 107.6(4)
C13 C12 C15 110.3(4)
C11 C12 C15 110.1(4)
C14 C12 C15 108.8(4)
C12 C13 H13A 109.5
C12 C13 H13B 109.5
H13A C13 H13B 109.5
C12 C13 H13C 109.5
H13A C13 H13C 109.5
H13B C13 H13C 109.5
C12 C14 H14A 109.5
C12 C14 H14B 109.5
H14A C14 H14B 109.5
C12 C14 H14C 109.5
H14A C14 H14C 109.5
H14B C14 H14C 109.5
C12 C15 H15A 109.5
C12 C15 H15B 109.5
H15A C15 H15B 109.5
C12 C15 H15C 109.5
H15A C15 H15C 109.5
H15B C15 H15C 109.5
N2 C21 C22 116.3(4)
N2 C21 H21A 108.2
C22 C21 H21A 108.2
N2 C21 H21B 108.2
C22 C21 H21B 108.2
H21A C21 H21B 107.4
C24 C22 C25 111.5(5)
C24 C22 C21 111.3(4)
C25 C22 C21 106.9(4)
C24 C22 C23 107.9(5)
C25 C22 C23 108.1(5)
C21 C22 C23 111.2(4)
C22 C23 H23A 109.5
C22 C23 H23B 109.5
H23A C23 H23B 109.5
C22 C23 H23C 109.5
H23A C23 H23C 109.5
H23B C23 H23C 109.5
C22 C24 H24A 109.5
C22 C24 H24B 109.5
H24A C24 H24B 109.5
C22 C24 H24C 109.5
H24A C24 H24C 109.5
H24B C24 H24C 109.5
C22 C25 H25A 109.5
C22 C25 H25B 109.5
H25A C25 H25B 109.5
C22 C25 H25C 109.5
H25A C25 H25C 109.5
H25B C25 H25C 109.5
N3 C31 C32 115.8(4)
N3 C31 H31A 108.3
C32 C31 H31A 108.3
N3 C31 H31B 108.3
C32 C31 H31B 108.3
H31A C31 H31B 107.4
C33 C32 C35 110.1(5)
C33 C32 C31 110.7(4)
C35 C32 C31 109.0(4)
C33 C32 C34 107.8(4)
C35 C32 C34 108.9(4)
C31 C32 C34 110.5(4)
C32 C33 H33A 109.5
C32 C33 H33B 109.5
H33A C33 H33B 109.5
C32 C33 H33C 109.5
H33A C33 H33C 109.5
H33B C33 H33C 109.5
C32 C34 H34A 109.5
C32 C34 H34B 109.5
H34A C34 H34B 109.5
C32 C34 H34C 109.5
H34A C34 H34C 109.5
H34B C34 H34C 109.5
C32 C35 H35A 109.5
C32 C35 H35B 109.5
H35A C35 H35B 109.5
C32 C35 H35C 109.5
H35A C35 H35C 109.5
H35B C35 H35C 109.5
N4 C41 C42 115.9(3)
N4 C41 H41A 108.3
C42 C41 H41A 108.3
N4 C41 H41B 108.3
C42 C41 H41B 108.3
H41A C41 H41B 107.4
C44 C42 C45 109.3(4)
C44 C42 C43 109.7(4)
C45 C42 C43 109.1(4)
C44 C42 C41 111.3(4)
C45 C42 C41 110.8(4)
C43 C42 C41 106.5(4)
C42 C43 H43A 109.5
C42 C43 H43B 109.5
H43A C43 H43B 109.5
C42 C43 H43C 109.5
H43A C43 H43C 109.5
H43B C43 H43C 109.5
C42 C44 H44A 109.5
C42 C44 H44B 109.5
H44A C44 H44B 109.5
C42 C44 H44C 109.5
H44A C44 H44C 109.5
H44B C44 H44C 109.5
C42 C45 H45A 109.5
C42 C45 H45B 109.5
H45A C45 H45B 109.5
C42 C45 H45C 109.5
H45A C45 H45C 109.5
H45B C45 H45C 109.5
O1 C101 C102 105.8(7)
O1 C101 H10A 110.6
C102 C101 H10A 110.6
O1 C101 H10B 110.6
C102 C101 H10B 110.6
H10A C101 H10B 108.7
C103 C102 C101 105.6(8)
C103 C102 H10C 110.6
C101 C102 H10C 110.6
C103 C102 H10D 110.6
C101 C102 H10D 110.6
H10C C102 H10D 108.7
C102 C103 C104 107.8(8)
C102 C103 H10E 110.1
C104 C103 H10E 110.1
C102 C103 H10F 110.1
C104 C103 H10F 110.1
H10E C103 H10F 108.5
O1 C104 C103 103.7(7)
O1 C104 H10G 111.0
C103 C104 H10G 111.0
O1 C104 H10H 111.0
C103 C104 H10H 111.0
H10G C104 H10H 109.0
N1 C111 C112 119.8(4)
N1 C111 C120 122.1(4)
C112 C111 C120 118.1(4)
N1 C111 Sm 57.5(2)
C112 C111 Sm 78.4(2)
C120 C111 Sm 136.6(3)
C111 C112 C113 120.2(4)
C111 C112 C212 121.6(4)
C113 C112 C212 117.6(4)
C111 C112 Sm 72.9(2)
C113 C112 Sm 135.7(3)
C212 C112 Sm 71.9(2)
C114 C113 C112 124.0(4)
C114 C113 C118 116.1(4)
C112 C113 C118 119.9(4)
C115 C114 C113 122.9(4)
C115 C114 H114 118.5
C113 C114 H114 118.5
C114 C115 C116 120.8(5)
C114 C115 H115 119.6
C116 C115 H115 119.6
C117 C116 C115 118.7(4)
C117 C116 H116 120.6
C115 C116 H116 120.6
C116 C117 C118 121.7(5)
C116 C117 H117 119.2
C118 C117 H117 119.2
C119 C118 C117 121.2(4)
C119 C118 C113 119.0(4)
C117 C118 C113 119.8(4)
C120 C119 C118 122.1(4)
C120 C119 H119 119.0
C118 C119 H119 119.0
C119 C120 C111 120.6(4)
C119 C120 H120 119.7
C111 C120 H120 119.7
O2 C201 C202 107.1(5)
O2 C201 H20A 110.3
C202 C201 H20A 110.3
O2 C201 H20B 110.3
C202 C201 H20B 110.3
H20A C201 H20B 108.5
C203 C202 C201 101.7(6)
C203 C202 H20C 111.4
C201 C202 H20C 111.4
C203 C202 H20D 111.4
C201 C202 H20D 111.4
H20C C202 H20D 109.3
C202 C203 C204 105.2(6)
C202 C203 H20E 110.7
C204 C203 H20E 110.7
C202 C203 H20F 110.7
C204 C203 H20F 110.7
H20E C203 H20F 108.8
O2 C204 C203 105.4(6)
O2 C204 H20G 110.7
C203 C204 H20G 110.7
O2 C204 H20H 110.7
C203 C204 H20H 110.7
H20G C204 H20H 108.8
N2 C211 C220 124.8(4)
N2 C211 C212 118.1(4)
C220 C211 C212 116.9(4)
N2 C211 Sm 59.6(2)
C220 C211 Sm 132.1(3)
C212 C211 Sm 76.8(2)
C213 C212 C211 119.8(4)
C213 C212 C112 119.6(4)
C211 C212 C112 120.2(4)
C213 C212 Sm 127.2(3)
C211 C212 Sm 72.8(2)
C112 C212 Sm 77.3(2)
C212 C213 C214 122.6(4)
C212 C213 C218 120.2(4)
C214 C213 C218 117.2(4)
C215 C214 C213 121.2(5)
C215 C214 H214 119.4
C213 C214 H214 119.4
C214 C215 C216 120.8(5)
C214 C215 H215 119.6
C216 C215 H215 119.6
C217 C216 C215 120.6(5)
C217 C216 H216 119.7
C215 C216 H216 119.7
C216 C217 C218 121.1(5)
C216 C217 H217 119.5
C218 C217 H217 119.5
C219 C218 C217 122.8(5)
C219 C218 C213 118.0(4)
C217 C218 C213 119.2(5)
C220 C219 C218 123.2(4)
C220 C219 H219 118.4
C218 C219 H219 118.4
C219 C220 C211 121.4(4)
C219 C220 H220 119.3
C211 C220 H220 119.3
N3 C311 C312 117.4(4)
N3 C311 C320 123.7(4)
C312 C311 C320 118.8(4)
N3 C311 Sm 55.3(2)
C312 C311 Sm 78.7(2)
C320 C311 Sm 135.4(3)
C311 C312 C313 119.3(4)
C311 C312 C412 121.7(4)
C313 C312 C412 117.6(4)
C311 C312 Sm 72.6(2)
C313 C312 Sm 136.4(3)
C412 C312 Sm 75.4(2)
C314 C313 C318 117.3(4)
C314 C313 C312 122.0(4)
C318 C313 C312 120.7(4)
C315 C314 C313 121.4(4)
C315 C314 H314 119.3
C313 C314 H314 119.3
C314 C315 C316 120.1(5)
C314 C315 H315 120.0
C316 C315 H315 120.0
C317 C316 C315 120.0(4)
C317 C316 H316 120.0
C315 C316 H316 120.0
C316 C317 C318 120.9(4)
C316 C317 H317 119.6
C318 C317 H317 119.6
C317 C318 C319 122.0(4)
C317 C318 C313 120.3(4)
C319 C318 C313 117.7(4)
C320 C319 C318 121.9(4)
C320 C319 H319 119.0
C318 C319 H319 119.0
C319 C320 C311 121.4(4)
C319 C320 H320 119.3
C311 C320 H320 119.3
O4 C401 C402 108.5(7)
O4 C401 H40A 110.0
C402 C401 H40A 110.0
O4 C401 H40B 110.0
C402 C401 H40B 110.0
H40A C401 H40B 108.4
C403 C402 C401 105.5(7)
C403 C402 H40C 110.6
C401 C402 H40C 110.6
C403 C402 H40D 110.6
C401 C402 H40D 110.6
H40C C402 H40D 108.8
C402 C403 C404 104.6(7)
C402 C403 H40E 110.8
C404 C403 H40E 110.8
C402 C403 H40F 110.8
C404 C403 H40F 110.8
H40E C403 H40F 108.9
O4 C404 C403 106.0(6)
O4 C404 H40G 110.5
C403 C404 H40G 110.5
O4 C404 H40H 110.5
C403 C404 H40H 110.5
H40G C404 H40H 108.7
N4 C411 C412 118.4(3)
N4 C411 C420 125.3(4)
C412 C411 C420 116.2(4)
N4 C411 Sm 56.94(19)
C412 C411 Sm 79.6(2)
C420 C411 Sm 132.6(3)
C413 C412 C411 121.1(4)
C413 C412 C312 117.4(4)
C411 C412 C312 121.0(3)
C413 C412 Sm 134.3(3)
C411 C412 Sm 71.2(2)
C312 C412 Sm 74.1(2)
C412 C413 C414 122.5(4)
C412 C413 C418 120.5(4)
C414 C413 C418 117.0(4)
C415 C414 C413 121.3(5)
C415 C414 H414 119.4
C413 C414 H414 119.4
C414 C415 C416 121.7(5)
C414 C415 H415 119.2
C416 C415 H415 119.2
C417 C416 C415 119.0(4)
C417 C416 H416 120.5
C415 C416 H416 120.5
C416 C417 C418 121.3(5)
C416 C417 H417 119.4
C418 C417 H417 119.4
C417 C418 C419 122.6(4)
C417 C418 C413 119.7(5)
C419 C418 C413 117.6(4)
C420 C419 C418 122.2(4)
C420 C419 H419 118.9
C418 C419 H419 118.9
C419 C420 C411 122.2(4)
C419 C420 H420 118.9
C411 C420 H420 118.9
C104 O1 C101 108.1(5)
C104 O1 Li 123.7(5)
C101 O1 Li 127.8(5)
C204 O2 C201 108.4(5)
C204 O2 Li 126.6(5)
C201 O2 Li 125.0(5)
C30A O3 C304 65.6(14)
C30A O3 C301 53.8(14)
C304 O3 C301 103.5(7)
C30A O3 C30D 106.8(13)
C304 O3 C30D 53.6(13)
C301 O3 C30D 104.1(12)
C30A O3 Li 134.2(11)
C304 O3 Li 125.1(6)
C301 O3 Li 129.9(6)
C30D O3 Li 113.5(9)
C302 C301 O3 110.2(9)
C302 C301 H30A 109.6
O3 C301 H30A 109.6
C302 C301 H30B 109.6
O3 C301 H30B 109.6
H30A C301 H30B 108.1
C301 C302 C303 108.2(10)
C301 C302 H30C 110.1
C303 C302 H30C 110.1
C301 C302 H30D 110.1
C303 C302 H30D 110.1
H30C C302 H30D 108.4
C302 C303 C304 103.2(10)
C302 C303 H30E 111.1
C304 C303 H30E 111.1
C302 C303 H30F 111.1
C304 C303 H30F 111.1
H30E C303 H30F 109.1
O3 C304 C303 109.4(8)
O3 C304 H30G 109.8
C303 C304 H30G 109.8
O3 C304 H30H 109.8
C303 C304 H30H 109.8
H30G C304 H30H 108.2
O3 C30A C30B 108.1(15)
O3 C30A H30I 110.1
C30B C30A H30I 110.1
O3 C30A H30J 110.1
C30B C30A H30J 110.1
H30I C30A H30J 108.4
C30C C30B C30A 103.4(15)
C30C C30B H30K 111.1
C30A C30B H30K 111.1
C30C C30B H30L 111.1
C30A C30B H30L 111.1
H30K C30B H30L 109.1
C30D C30C C30B 109.0(17)
C30D C30C H30M 109.9
C30B C30C H30M 109.9
C30D C30C H30N 109.9
C30B C30C H30N 109.9
H30M C30C H30N 108.3
C30C C30D O3 106.7(14)
C30C C30D H30O 110.4
O3 C30D H30O 110.4
C30C C30D H30P 110.4
O3 C30D H30P 110.4
H30O C30D H30P 108.6
C401 O4 C404 105.6(5)
C401 O4 Li 127.7(5)
C404 O4 Li 126.2(5)
O1 Li O3 114.7(5)
O1 Li O4 109.1(5)
O3 Li O4 106.7(6)
O1 Li O2 111.3(6)
O3 Li O2 109.9(5)
O4 Li O2 104.5(5)

loop_
_geom_bond_atom_site_label_1
_geom_bond_atom_site_label_2
_geom_bond_distance
Sm N3 2.308(3)
Sm N4 2.338(3)
Sm N1 2.373(3)
Sm N2 2.373(3)
Sm C211 2.750(4)
Sm C411 2.783(4)
Sm C311 2.796(4)
Sm C212 2.804(4)
Sm C111 2.807(4)
Sm C312 2.873(4)
Sm C112 2.877(4)
Sm C412 2.891(4)
N1 C111 1.361(6)
N1 C11 1.453(5)
N2 C211 1.343(6)
N2 C21 1.473(6)
N3 C311 1.381(5)
N3 C31 1.454(5)
N4 C411 1.363(5)
N4 C41 1.456(5)
C11 C12 1.521(6)
C11 H11A 0.9900
C11 H11B 0.9900
C12 C13 1.512(7)
C12 C14 1.526(7)
C12 C15 1.531(7)
C13 H13A 0.9800
C13 H13B 0.9800
C13 H13C 0.9800
C14 H14A 0.9800
C14 H14B 0.9800
C14 H14C 0.9800
C15 H15A 0.9800
C15 H15B 0.9800
C15 H15C 0.9800
C21 C22 1.529(6)
C21 H21A 0.9900
C21 H21B 0.9900
C22 C24 1.505(8)
C22 C25 1.526(7)
C22 C23 1.534(7)
C23 H23A 0.9800
C23 H23B 0.9800
C23 H23C 0.9800
C24 H24A 0.9800
C24 H24B 0.9800
C24 H24C 0.9800
C25 H25A 0.9800
C25 H25B 0.9800
C25 H25C 0.9800
C31 C32 1.527(6)
C31 H31A 0.9900
C31 H31B 0.9900
C32 C33 1.508(7)
C32 C35 1.519(7)
C32 C34 1.542(7)
C33 H33A 0.9800
C33 H33B 0.9800
C33 H33C 0.9800
C34 H34A 0.9800
C34 H34B 0.9800
C34 H34C 0.9800
C35 H35A 0.9800
C35 H35B 0.9800
C35 H35C 0.9800
C41 C42 1.543(6)
C41 H41A 0.9900
C41 H41B 0.9900
C42 C44 1.517(6)
C42 C45 1.532(7)
C42 C43 1.541(6)
C43 H43A 0.9800
C43 H43B 0.9800
C43 H43C 0.9800
C44 H44A 0.9800
C44 H44B 0.9800
C44 H44C 0.9800
C45 H45A 0.9800
C45 H45B 0.9800
C45 H45C 0.9800
C101 O1 1.451(8)
C101 C102 1.474(10)
C101 H10A 0.9900
C101 H10B 0.9900
C102 C103 1.467(13)
C102 H10C 0.9900
C102 H10D 0.9900
C103 C104 1.514(12)
C103 H10E 0.9900
C103 H10F 0.9900
C104 O1 1.424(8)
C104 H10G 0.9900
C104 H10H 0.9900
C111 C112 1.408(6)
C111 C120 1.456(6)
C112 C113 1.423(6)
C112 C212 1.511(6)
C113 C114 1.406(6)
C113 C118 1.426(6)
C114 C115 1.358(6)
C114 H114 0.9500
C115 C116 1.397(7)
C115 H115 0.9500
C116 C117 1.363(7)
C116 H116 0.9500
C117 C118 1.412(7)
C117 H117 0.9500
C118 C119 1.399(7)
C119 C120 1.358(7)
C119 H119 0.9500
C120 H120 0.9500
C201 O2 1.449(7)
C201 C202 1.494(9)
C201 H20A 0.9900
C201 H20B 0.9900
C202 C203 1.486(10)
C202 H20C 0.9900
C202 H20D 0.9900
C203 C204 1.490(10)
C203 H20E 0.9900
C203 H20F 0.9900
C204 O2 1.445(7)
C204 H20G 0.9900
C204 H20H 0.9900
C211 C220 1.439(6)
C211 C212 1.458(6)
C212 C213 1.429(6)
C213 C214 1.434(7)
C213 C218 1.438(6)
C214 C215 1.356(7)
C214 H214 0.9500
C215 C216 1.406(8)
C215 H215 0.9500
C216 C217 1.348(8)
C216 H216 0.9500
C217 C218 1.419(7)
C217 H217 0.9500
C218 C219 1.401(7)
C219 C220 1.361(7)
C219 H219 0.9500
C220 H220 0.9500
C311 C312 1.411(6)
C311 C320 1.416(6)
C312 C313 1.433(6)
C312 C412 1.513(5)
C313 C314 1.405(6)
C313 C318 1.416(6)
C314 C315 1.387(6)
C314 H314 0.9500
C315 C316 1.400(7)
C315 H315 0.9500
C316 C317 1.355(7)
C316 H316 0.9500
C317 C318 1.410(6)
C317 H317 0.9500
C318 C319 1.415(6)
C319 C320 1.361(6)
C319 H319 0.9500
C320 H320 0.9500
C401 O4 1.414(8)
C401 C402 1.477(12)
C401 H40A 0.9900
C401 H40B 0.9900
C402 C403 1.474(11)
C402 H40C 0.9900
C402 H40D 0.9900
C403 C404 1.485(11)
C403 H40E 0.9900
C403 H40F 0.9900
C404 O4 1.430(7)
C404 H40G 0.9900
C404 H40H 0.9900
C411 C412 1.433(6)
C411 C420 1.445(6)
C412 C413 1.416(6)
C413 C414 1.420(6)
C413 C418 1.430(6)
C414 C415 1.369(7)
C414 H414 0.9500
C415 C416 1.390(8)
C415 H415 0.9500
C416 C417 1.376(8)
C416 H416 0.9500
C417 C418 1.412(7)
C417 H417 0.9500
C418 C419 1.416(7)
C419 C420 1.357(6)
C419 H419 0.9500
C420 H420 0.9500
O1 Li 1.914(11)
O2 Li 1.947(10)
O3 C30A 1.306(15)
O3 C304 1.373(11)
O3 C301 1.481(9)
O3 C30D 1.518(17)
O3 Li 1.919(11)
C301 C302 1.357(14)
C301 H30A 0.9900
C301 H30B 0.9900
C302 C303 1.466(14)
C302 H30C 0.9900
C302 H30D 0.9900
C303 C304 1.509(15)
C303 H30E 0.9900
C303 H30F 0.9900
C304 H30G 0.9900
C304 H30H 0.9900
C30A C30B 1.52(2)
C30A H30I 0.9900
C30A H30J 0.9900
C30B C30C 1.47(2)
C30B H30K 0.9900
C30B H30L 0.9900
C30C C30D 1.34(2)
C30C H30M 0.9900
C30C H30N 0.9900
C30D H30O 0.9900
C30D H30P 0.9900
O4 Li 1.922(11)
